data_4312061
loop_
_publ_author_name
'Dmytro S. Nesterov'
'Valeriya G. Makhankova'
'Olga Yu. Vassilyeva'
'Vladimir N. Kokozay'
'Larisa A. Kovbasyuk'
'Brian W. Skelton'
'Julia Jezierska'

_publ_section_title
;
 Assembling Novel Heterotrimetallic Cu/Co/Ni and Cu/Co/Cd Cores Supported
 by Diethanolamine Ligand in One-Pot Reactions of Zerovalent Copper with
 Metal Salts
;
_journal_name_full 'Inorganic Chemistry'
_journal_page_first 7868
_journal_page_last 7876
_journal_paper_doi 10.1021/ic048955w
_journal_volume 43
_journal_year 2004
_chemical_formula_sum 'C36 H80 Co2 Cu2 N12 Ni O16 S4'
_chemical_formula_weight 1369.02
_space_group_IT_number 14
_symmetry_cell_setting monoclinic
_symmetry_space_group_name_Hall '-P 2ybc'
_symmetry_space_group_name_H-M 'P 1 21/c 1'
_cell_angle_alpha 90.00000
_cell_angle_beta 104.056(2)
_cell_angle_gamma 90.00000
_cell_formula_units_Z 2
_cell_length_a 12.3328(9)
_cell_length_b 10.2011(8)
_cell_length_c 22.653(2)
_cell_measurement_reflns_used 5362
_cell_measurement_temperature 150
_cell_measurement_theta_max 36.68
_cell_measurement_theta_min 2.19
_cell_volume 2764.6(4)
_computing_cell_refinement 'Siemens SAINT (Siemens, 1995)'
_computing_data_collection 'Siemens SMART (Siemens, 1995)'
_computing_data_reduction 'xtal ADDREF SORTRF'
_computing_molecular_graphics xtal
_computing_publication_material 'xtal BONDLA CIFIO'
_computing_structure_refinement 'xtal CRYLSQ'
_computing_structure_solution xtal
_diffrn_ambient_temperature 150
_diffrn_measurement_device_type
;
Bruker SMART CCD diffractometer
;
_diffrn_measurement_method '\w scans'
_diffrn_radiation_detector 'CCD area detector'
_diffrn_radiation_monochromator graphite
_diffrn_radiation_source 'sealed tube'
_diffrn_radiation_type 'Mo K\a'
_diffrn_radiation_wavelength .71073
_diffrn_reflns_av_R_equivalents .054
_diffrn_reflns_av_sigmaI/netI .085
_diffrn_reflns_limit_h_max 19
_diffrn_reflns_limit_h_min -19
_diffrn_reflns_limit_k_max 16
_diffrn_reflns_limit_k_min 0
_diffrn_reflns_limit_l_max 36
_diffrn_reflns_limit_l_min 0
_diffrn_reflns_number 54368
_diffrn_reflns_theta_max 34.65
_diffrn_reflns_theta_min 1.7
_diffrn_standards_decay_% 0
_exptl_absorpt_coefficient_mu 1.902
_exptl_absorpt_correction_T_max 1
_exptl_absorpt_correction_T_min .87
_exptl_absorpt_correction_type multi-scan
_exptl_absorpt_process_details
;
 SADABS; Sheldrick, 1996
;
_exptl_crystal_colour black
_exptl_crystal_density_diffrn 1.645
_exptl_crystal_description fragment
_exptl_crystal_F_000 1424
_exptl_crystal_size_max .27
_exptl_crystal_size_mid .22
_exptl_crystal_size_min .2
_refine_diff_density_max 1.748
_refine_diff_density_min -.523
_refine_ls_goodness_of_fit_all 1.045
_refine_ls_goodness_of_fit_ref 1.102
_refine_ls_hydrogen_treatment mixed
_refine_ls_matrix_type atomblock
_refine_ls_number_constraints 0
_refine_ls_number_parameters 498
_refine_ls_number_reflns 8512
_refine_ls_number_restraints 3
_refine_ls_R_factor_all .074
_refine_ls_R_factor_gt .044
_refine_ls_shift/su_max .019
_refine_ls_shift/su_mean .001
_refine_ls_structure_factor_coef F
_refine_ls_weighting_scheme calc
_refine_ls_wR_factor_all .059
_refine_ls_wR_factor_ref .052
_reflns_d_resolution_high .625
_reflns_d_resolution_low 11.935
_reflns_Friedel_coverage 0
_reflns_limit_h_max 19
_reflns_limit_h_min 0
_reflns_limit_k_max 16
_reflns_limit_k_min 0
_reflns_limit_l_max 35
_reflns_limit_l_min -36
_reflns_number_gt 8512
_reflns_number_total 11859
_reflns_threshold_expression 'F    > 4.00 sig(F   )'
_cod_data_source_file ic048955wsi20040802_042811.cif
_cod_data_source_block h293
_cod_original_sg_symbol_Hall -p_2ybc
_cod_original_formula_sum 'C36 H80 Co2 Cu2 N12 Ni1 O16 S4'
_cod_database_code 4312061

loop_
_symmetry_equiv_pos_as_xyz
+x,+y,+z
-x,1/2+y,1/2-z
-x,-y,-z
+x,1/2-y,1/2+z

loop_
_atom_site_label
_atom_site_fract_x
_atom_site_fract_y
_atom_site_fract_z
_atom_site_U_iso_or_equiv
_atom_site_adp_type
_atom_site_calc_flag
_atom_site_calc_attached_atom
_atom_site_occupancy
_atom_site_disorder_assembly
_atom_site_disorder_group
Cu .26924(2) .19152(3) .327981(12) .01577(11) Uani ? ? 1.00000 ? ?
Co .20270(2) .20700(3) .443265(13) .01204(11) Uani ? ? 1.00000 ? ?
Ni .50000 .50000 .50001 .01389(15) Uani ? ? 1.00000 ? ?
O11 .33958(12) .19685(15) .41675(7) .0144(6) Uani ? ? 1.00000 ? ?
C12 .39818(18) .0800(2) .43959(11) .0186(9) Uani ? ? 1.00000 ? ?
C13 .3144(2) -.0272(2) .44089(11) .0200(9) Uani ? ? 1.00000 ? ?
N14 .23251(16) .02822(19) .47308(9) .0179(8) Uani ? ? 1.00000 ? ?
C15 .2769(2) .0288(3) .54101(11) .0245(10) Uani ? ? 1.00000 ? ?
C16 .2520(2) .1611(3) .56472(10) .0212(10) Uani ? ? 1.00000 ? ?
O17 .27027(13) .25928(17) .52415(7) .0174(6) Uani ? ? 1.00000 ? ?
O21 .14217(12) .14597(16) .36282(7) .0156(6) Uani ? ? 1.00000 ? ?
C22 .02755(18) .1770(2) .34254(10) .0183(9) Uani ? ? 1.00000 ? ?
C23 -.02485(18) .1589(2) .39655(11) .0190(9) Uani ? ? 1.00000 ? ?
N24 .04982(15) .21667(19) .45263(8) .0162(7) Uani ? ? 1.00000 ? ?
C25 .0290(2) .3570(2) .46383(11) .0199(9) Uani ? ? 1.00000 ? ?
C26 .07698(18) .4402(2) .42127(10) .0180(9) Uani ? ? 1.00000 ? ?
O27 .18362(12) .38792(15) .41963(7) .0139(6) Uani ? ? 1.00000 ? ?
O31 .26003(14) .41114(18) .32471(7) .0207(7) Uani ? ? 1.00000 ? ?
C32 .1837(2) .4426(3) .26824(11) .0215(10) Uani ? ? 1.00000 ? ?
C33 .2027(2) .3465(3) .22099(10) .0226(10) Uani ? ? 1.00000 ? ?
N34 .18361(17) .2106(2) .23990(9) .0201(8) Uani ? ? 1.00000 ? ?
C35 .2100(2) .1123(3) .19763(11) .0265(11) Uani ? ? 1.00000 ? ?
C36 .1986(3) -.0245(3) .22078(14) .0359(14) Uani ? ? 1.00000 ? ?
O37 .0987(4) -.0466(5) .2342(2) .047(2) Uani ? ? .50000 ? ?
O37' .2077(4) -.1075(5) .1691(2) .046(2) Uani ? ? .50000 ? ?
O41 .47881(14) .32166(17) .54210(8) .0210(7) Uani ? ? 1.00000 ? ?
C42 .5252(2) .3430(3) .60619(11) .0253(11) Uani ? ? 1.00000 ? ?
C43 .4816(2) .4694(3) .62579(11) .0264(11) Uani ? ? 1.00000 ? ?
N44 .49231(15) .5763(2) .58310(8) .0184(8) Uani ? ? 1.00000 ? ?
C45 .3959(2) .6672(2) .56979(11) .0227(10) Uani ? ? 1.00000 ? ?
C46 .2962(2) .6015(2) .52804(11) .0218(10) Uani ? ? 1.00000 ? ?
O47 .33197(13) .54635(17) .47821(7) .0191(7) Uani ? ? 1.00000 ? ?
N01 .41350(19) .1702(3) .30737(10) .0296(10) Uani ? ? 1.00000 ? ?
C01 .5027(2) .1540(3) .30012(13) .0269(12) Uani ? ? .9053(18) ? ?
C01' .494(2) .188(2) .2915(12) .024(5) Uiso ? ? .0947(18) ? ?
S01 .62747(7) .13379(12) .28995(5) .0496(5) Uani ? ? .9053(18) ? ?
S01' .6096(8) .2002(9) .2686(4) .043(2) Uiso ? ? .0947(18) ? ?
N02 .04591(19) -.1673(2) .43732(10) .0268(10) Uani ? ? 1.00000 ? ?
C02 .0665(2) -.2074(2) .39260(12) .0229(10) Uani ? ? 1.00000 ? ?
S02 .09770(7) -.26353(9) .33116(4) .0361(3) Uani ? ? 1.00000 ? ?
H12a .445(2) .102(3) .4793(11) .010(6) Uiso ? ? 1.00000 ? ?
H12b .443(2) .059(3) .4122(12) .016(7) Uiso ? ? 1.00000 ? ?
H13a .273(2) -.051(3) .4030(14) .026(8) Uiso ? ? 1.00000 ? ?
H13b .350(2) -.097(3) .4620(13) .021(7) Uiso ? ? 1.00000 ? ?
H14 .163(3) -.012(3) .4661(15) .034(9) Uiso ? ? 1.00000 ? ?
H15a .356(2) .017(3) .5472(12) .014(7) Uiso ? ? 1.00000 ? ?
H15b .248(2) -.041(3) .5582(12) .014(7) Uiso ? ? 1.00000 ? ?
H16a .181(3) .167(3) .5713(14) .024(8) Uiso ? ? 1.00000 ? ?
H16b .297(2) .176(3) .6021(13) .018(7) Uiso ? ? 1.00000 ? ?
H22a -.008(2) .115(3) .3104(13) .023(7) Uiso ? ? 1.00000 ? ?
H22b .020(2) .262(3) .3290(13) .019(7) Uiso ? ? 1.00000 ? ?
H23a -.103(2) .204(3) .3887(13) .020(7) Uiso ? ? 1.00000 ? ?
H23b -.033(2) .066(3) .4033(12) .015(7) Uiso ? ? 1.00000 ? ?
H24 .039(3) .172(3) .4856(14) .023(8) Uiso ? ? 1.00000 ? ?
H25a .063(3) .373(3) .5046(13) .029(8) Uiso ? ? 1.00000 ? ?
H25b -.050(2) .373(3) .4574(13) .021(7) Uiso ? ? 1.00000 ? ?
H26a .026(2) .442(3) .3825(12) .014(6) Uiso ? ? 1.00000 ? ?
H26b .092(2) .523(3) .4383(13) .020(7) Uiso ? ? 1.00000 ? ?
H31 .226(3) .420(3) .3504(14) .033(9) Uiso ? ? 1.00000 ? ?
H32a .200(2) .532(3) .2572(11) .010(6) Uiso ? ? 1.00000 ? ?
H32b .109(2) .438(3) .2698(13) .020(7) Uiso ? ? 1.00000 ? ?
H33a .151(3) .367(3) .1791(14) .028(8) Uiso ? ? 1.00000 ? ?
H33b .282(2) .353(3) .2171(13) .019(7) Uiso ? ? 1.00000 ? ?
H34 .118(3) .203(3) .2352(14) .027(8) Uiso ? ? 1.00000 ? ?
H35a .285(2) .130(3) .1951(13) .025(8) Uiso ? ? 1.00000 ? ?
H35b .159(3) .123(3) .1545(14) .029(8) Uiso ? ? 1.00000 ? ?
H36a .20591 -.08576 .19021 .04500 Uiso ? ? .50000 ? ?
H36b .25572 -.03900 .25642 .04500 Uiso ? ? .50000 ? ?
H37 .10436 -.12232 .25000 .06700 Uiso ? ? .50000 ? ?
H36'a .12742 -.03635 .22988 .04500 Uiso ? ? .50000 ? ?
H36'b .25583 -.04381 .25579 .04500 Uiso ? ? .50000 ? ?
H37' .27098 -.16103 .19381 .03500 Uiso ? ? .50000 ? ?
H41 .413(3) .308(4) .5374(18) .058(12) Uiso ? ? 1.00000 ? ?
H42a .609(3) .344(3) .6124(14) .027(8) Uiso ? ? 1.00000 ? ?
H42b .507(3) .271(3) .6310(15) .038(9) Uiso ? ? 1.00000 ? ?
H43a .514(3) .488(4) .6621(17) .052(11) Uiso ? ? 1.00000 ? ?
H43b .404(2) .463(3) .6250(11) .010(6) Uiso ? ? 1.00000 ? ?
H44 .547(2) .621(3) .5970(13) .019(7) Uiso ? ? 1.00000 ? ?
H45a .377(2) .698(2) .6011(12) .013(7) Uiso ? ? 1.00000 ? ?
H45b .418(3) .741(3) .5498(14) .025(8) Uiso ? ? 1.00000 ? ?
H46a .269(2) .538(3) .5488(13) .020(7) Uiso ? ? 1.00000 ? ?
H46b .247(2) .664(3) .5169(13) .017(7) Uiso ? ? 1.00000 ? ?
H47 .299(3) .499(3) .4669(16) .042(10) Uiso ? ? 1.00000 ? ?

loop_
_atom_site_aniso_label
_atom_site_aniso_U_11
_atom_site_aniso_U_22
_atom_site_aniso_U_33
_atom_site_aniso_U_12
_atom_site_aniso_U_13
_atom_site_aniso_U_23
Cu .01348(12) .02043(13) .01388(12) -.00007(10) .00424(9) -.00130(10)
Co .01020(12) .01437(13) .01105(12) -.00046(10) .00161(9) .00013(10)
Ni .01189(16) .01732(18) .01264(16) -.00267(13) .00333(13) -.00201(13)
O11 .0109(6) .0165(7) .0155(7) .0014(5) .0025(5) .0001(5)
C12 .0132(9) .0192(10) .0225(10) .0039(8) .0027(8) .0019(8)
C13 .0182(10) .0156(10) .0254(11) .0022(8) .0038(8) .0009(8)
N14 .0163(8) .0175(9) .0185(9) -.0003(7) .0019(7) .0029(7)
C15 .0248(11) .0278(12) .0197(10) .0014(9) .0033(9) .0081(9)
C16 .0201(10) .0296(12) .0138(9) -.0030(9) .0038(8) .0037(8)
O17 .0171(7) .0234(8) .0110(6) -.0048(6) .0017(5) -.0006(6)
O21 .0115(6) .0203(7) .0142(7) -.0006(6) .0016(5) -.0018(6)
C22 .0134(9) .0255(11) .0141(9) .0003(8) -.0001(7) .0002(8)
C23 .0129(9) .0231(11) .0203(10) -.0030(8) .0028(8) -.0004(8)
N24 .0129(8) .0193(9) .0169(8) -.0008(6) .0048(6) .0010(7)
C25 .0172(10) .0207(11) .0237(11) .0019(8) .0084(8) -.0037(8)
C26 .0160(9) .0172(10) .0209(10) .0026(8) .0047(8) -.0002(8)
O27 .0128(6) .0149(7) .0145(7) .0005(5) .0040(5) -.0000(5)
O31 .0200(8) .0282(9) .0148(7) .0012(7) .0057(6) -.0002(6)
C32 .0219(11) .0269(12) .0169(10) .0016(9) .0069(8) .0026(9)
C33 .0271(12) .0280(12) .0140(9) -.0031(9) .0072(9) .0016(9)
N34 .0183(9) .0256(10) .0172(8) -.0035(7) .0058(7) -.0026(7)
C35 .0292(12) .0340(13) .0177(10) -.0049(10) .0087(9) -.0090(10)
C36 .0422(16) .0316(14) .0362(15) -.0065(12) .0138(13) -.0114(12)
O37 .048(3) .041(3) .049(3) -.010(2) .004(2) -.002(2)
O37' .052(3) .035(2) .048(3) .004(2) .006(2) -.020(2)
O41 .0184(7) .0237(8) .0198(8) -.0047(6) .0027(6) .0004(6)
C42 .0235(11) .0321(13) .0176(10) -.0045(10) -.0001(9) .0045(9)
C43 .0268(12) .0387(14) .0141(10) -.0058(11) .0055(9) -.0011(9)
N44 .0158(8) .0244(10) .0149(8) -.0054(7) .0035(7) -.0038(7)
C45 .0202(10) .0249(11) .0240(11) -.0026(9) .0073(9) -.0103(9)
C46 .0158(9) .0250(11) .0255(11) -.0013(8) .0068(8) -.0074(9)
O47 .0146(7) .0237(8) .0185(7) -.0036(6) .0034(6) -.0052(6)
N01 .0209(10) .0447(14) .0250(11) .0011(9) .0092(8) -.0054(10)
C01 .0211(12) .0394(16) .0204(12) .0016(11) .0052(10) -.0111(11)
S01 .0203(4) .0760(7) .0561(6) -.0013(4) .0162(4) -.0364(5)
N02 .0255(10) .0301(11) .0264(11) -.0052(9) .0092(9) .0005(9)
C02 .0193(10) .0209(11) .0275(12) -.0050(9) .0033(9) .0037(9)
S02 .0346(4) .0453(4) .0305(3) -.0074(3) .0117(3) -.0118(3)

loop_
_atom_type_symbol
_atom_type_description
_atom_type_oxidation_number
_atom_type_number_in_cell
_atom_type_scat_dispersion_real
_atom_type_scat_dispersion_imag
_atom_type_scat_source
C ? 0 72 .002 .002 'Int Tables Vol IV Tables 2.2B and 2.3.1'
H ? 0 160 0 0 'Int Tables Vol IV Tables 2.2B and 2.3.1'
Co ? 0 4 .299 .973 'Int Tables Vol IV Tables 2.2B and 2.3.1'
Cu ? 0 4 .263 1.266 'Int Tables Vol IV Tables 2.2B and 2.3.1'
N ? 0 24 .004 .003 'Int Tables Vol IV Tables 2.2B and 2.3.1'
Ni ? 0 2 .285 1.113 'Int Tables Vol IV Tables 2.2B and 2.3.1'
O ? 0 32 .008 .006 'Int Tables Vol IV Tables 2.2B and 2.3.1'
S ? 0 8 .11 .124 'Int Tables Vol IV Tables 2.2B and 2.3.1'

loop_
_diffrn_attenuator_code
_diffrn_attenuator_scale
? ?

loop_
_geom_angle_atom_site_label_1
_geom_angle_atom_site_label_2
_geom_angle_atom_site_label_3
_geom_angle_site_symmetry_1
_geom_angle_site_symmetry_2
_geom_angle_site_symmetry_3
_geom_angle
_geom_angle_publ_flag
Co Cu O11 . . . 40.86(5) ?
Co Cu O21 . . . 39.98(4) ?
Co Cu O31 . . . 87.29(5) ?
Co Cu N34 . . . 132.95(6) ?
Co Cu N01 . . . 133.39(6) ?
O11 Cu O21 . . . 78.22(6) ?
O11 Cu O31 . . . 90.70(6) ?
O11 Cu N34 . . . 171.07(8) ?
O11 Cu N01 . . . 92.62(8) ?
O21 Cu O31 . . . 102.10(7) ?
O21 Cu N34 . . . 98.15(8) ?
O21 Cu N01 . . . 157.65(9) ?
O31 Cu N34 . . . 82.04(7) ?
O31 Cu N01 . . . 98.32(9) ?
N34 Cu N01 . . . 93.56(9) ?
Cu Co O11 . . . 42.44(4) ?
Cu Co N14 . . . 100.87(6) ?
Cu Co O17 . . . 136.48(5) ?
Cu Co O21 . . . 41.90(5) ?
Cu Co N24 . . . 126.01(5) ?
Cu Co O27 . . . 81.08(5) ?
O11 Co N14 . . . 87.24(8) ?
O11 Co O17 . . . 95.95(7) ?
O11 Co O21 . . . 81.56(7) ?
O11 Co N24 . . . 168.46(7) ?
O11 Co O27 . . . 91.26(7) ?
N14 Co O17 . . . 85.79(7) ?
N14 Co O21 . . . 91.31(7) ?
N14 Co N24 . . . 96.64(8) ?
N14 Co O27 . . . 175.06(7) ?
O17 Co O21 . . . 176.28(7) ?
O17 Co N24 . . . 95.18(7) ?
O17 Co O27 . . . 89.68(7) ?
O21 Co N24 . . . 87.47(7) ?
O21 Co O27 . . . 93.13(6) ?
N24 Co O27 . . . 85.73(7) ?
O41 Ni N44 . . . 82.78(8) ?
O41 Ni O47 . . . 94.51(7) ?
O41 Ni O41 . . '3 666' 180.0000 ?
O41 Ni N44 . . '3 666' 97.23(8) ?
O41 Ni O47 . . '3 666' 85.50(7) ?
N44 Ni O47 . . . 82.28(7) ?
N44 Ni O41 . . '3 666' 97.23(8) ?
N44 Ni N44 . . '3 666' 180.0000 ?
N44 Ni O47 . . '3 666' 97.73(7) ?
O47 Ni O41 . . '3 666' 85.49(7) ?
O47 Ni N44 . . '3 666' 97.72(7) ?
O47 Ni O47 . . '3 666' 180.0000 ?
O41 Ni N44 '3 666' . '3 666' 82.76(8) ?
O41 Ni O47 '3 666' . '3 666' 94.50(7) ?
N44 Ni O47 '3 666' . '3 666' 82.27(7) ?
Cu O11 Co . . . 96.70(6) ?
Cu O11 C12 . . . 113.74(13) ?
Co O11 C12 . . . 109.71(14) ?
O11 C12 C13 . . . 108.90(17) ?
O11 C12 H12a . . . 106.1(15) ?
O11 C12 H12b . . . 106.2(16) ?
C13 C12 H12a . . . 114.1(16) ?
C13 C12 H12b . . . 110.9(16) ?
H12a C12 H12b . . . 110(2) ?
C12 C13 N14 . . . 106.46(19) ?
C12 C13 H13a . . . 114(2) ?
C12 C13 H13b . . . 109.4(18) ?
N14 C13 H13a . . . 106(2) ?
N14 C13 H13b . . . 110(2) ?
H13a C13 H13b . . . 112(3) ?
Co N14 C13 . . . 106.14(15) ?
Co N14 C15 . . . 110.01(15) ?
Co N14 H14 . . . 106(2) ?
C13 N14 C15 . . . 112.33(18) ?
C13 N14 H14 . . . 117(2) ?
C15 N14 H14 . . . 106(2) ?
N14 C15 C16 . . . 108.21(19) ?
N14 C15 H15a . . . 104.8(17) ?
N14 C15 H15b . . . 110.3(15) ?
C16 C15 H15a . . . 110.3(16) ?
C16 C15 H15b . . . 113.6(18) ?
H15a C15 H15b . . . 109(2) ?
C15 C16 O17 . . . 108.8(2) ?
C15 C16 H16a . . . 113.6(19) ?
C15 C16 H16b . . . 110.5(18) ?
O17 C16 H16a . . . 111.3(19) ?
O17 C16 H16b . . . 109.5(19) ?
H16a C16 H16b . . . 103(3) ?
Co O17 C16 . . . 109.09(13) ?
Cu O21 Co . . . 98.13(7) ?
Cu O21 C22 . . . 130.28(14) ?
Co O21 C22 . . . 111.59(14) ?
O21 C22 C23 . . . 107.30(17) ?
O21 C22 H22a . . . 109.0(18) ?
O21 C22 H22b . . . 109.3(18) ?
C23 C22 H22a . . . 109(2) ?
C23 C22 H22b . . . 111(2) ?
H22a C22 H22b . . . 112(2) ?
C22 C23 N24 . . . 109.85(18) ?
C22 C23 H23a . . . 111.2(17) ?
C22 C23 H23b . . . 109.1(18) ?
N24 C23 H23a . . . 108.7(15) ?
N24 C23 H23b . . . 108.6(15) ?
H23a C23 H23b . . . 109(2) ?
Co N24 C23 . . . 107.42(15) ?
Co N24 C25 . . . 106.17(14) ?
Co N24 H24 . . . 114.0(19) ?
C23 N24 C25 . . . 115.32(16) ?
C23 N24 H24 . . . 108.3(17) ?
C25 N24 H24 . . . 106(2) ?
N24 C25 C26 . . . 108.8(2) ?
N24 C25 H25a . . . 106(2) ?
N24 C25 H25b . . . 110.2(17) ?
C26 C25 H25a . . . 113(2) ?
C26 C25 H25b . . . 110.4(18) ?
H25a C25 H25b . . . 108(3) ?
C25 C26 O27 . . . 108.24(18) ?
C25 C26 H26a . . . 109.3(17) ?
C25 C26 H26b . . . 108(2) ?
O27 C26 H26a . . . 112.8(18) ?
O27 C26 H26b . . . 104.8(18) ?
H26a C26 H26b . . . 113(2) ?
Co O27 C26 . . . 113.77(13) ?
Cu O31 C32 . . . 105.73(13) ?
Cu O31 H31 . . . 97(2) ?
C32 O31 H31 . . . 106(2) ?
O31 C32 C33 . . . 107.9(2) ?
O31 C32 H32a . . . 108.0(13) ?
O31 C32 H32b . . . 113.4(17) ?
C33 C32 H32a . . . 110.3(16) ?
C33 C32 H32b . . . 108.6(17) ?
H32a C32 H32b . . . 109(2) ?
C32 C33 N34 . . . 109.8(2) ?
C32 C33 H33a . . . 110.6(19) ?
C32 C33 H33b . . . 110.0(16) ?
N34 C33 H33a . . . 110.7(18) ?
N34 C33 H33b . . . 108.0(16) ?
H33a C33 H33b . . . 108(2) ?
Cu N34 C33 . . . 106.98(13) ?
Cu N34 C35 . . . 115.41(15) ?
Cu N34 H34 . . . 113(2) ?
C33 N34 C35 . . . 111.8(2) ?
C33 N34 H34 . . . 106(2) ?
C35 N34 H34 . . . 103(2) ?
N34 C35 C36 . . . 110.4(2) ?
N34 C35 H35a . . . 106.2(18) ?
N34 C35 H35b . . . 111.2(19) ?
C36 C35 H35a . . . 111.5(18) ?
C36 C35 H35b . . . 109.7(18) ?
H35a C35 H35b . . . 108(3) ?
C35 C36 O37 . . . 113.4(3) ?
C35 C36 O37' . . . 102.9(3) ?
C35 C36 H36a . . . 108.7 ?
C35 C36 H36b . . . 109.1 ?
C35 C36 H36'a . . . 111.0 ?
C35 C36 H36'b . . . 111.7 ?
O37 C36 H36a . . . 107.8 ?
O37 C36 H36b . . . 108.2 ?
O37' C36 H36'a . . . 110.5 ?
O37' C36 H36'b . . . 111.2 ?
H36a C36 H36b . . . 109.6 ?
H36'a C36 H36'b . . . 109.3 ?
C36 O37 H37 . . . 105.1 ?
Ni O41 C42 . . . 105.28(14) ?
Ni O41 H41 . . . 109(3) ?
C42 O41 H41 . . . 107(3) ?
O41 C42 C43 . . . 110.1(2) ?
O41 C42 H42a . . . 106.5(18) ?
O41 C42 H42b . . . 111.7(19) ?
C43 C42 H42a . . . 112.3(18) ?
C43 C42 H42b . . . 109(2) ?
H42a C42 H42b . . . 107(3) ?
C42 C43 N44 . . . 110.0(2) ?
C42 C43 H43a . . . 111(3) ?
C42 C43 H43b . . . 111.7(16) ?
N44 C43 H43a . . . 112(3) ?
N44 C43 H43b . . . 106.4(15) ?
H43a C43 H43b . . . 105(3) ?
Ni N44 C43 . . . 110.38(15) ?
Ni N44 C45 . . . 105.29(13) ?
Ni N44 H44 . . . 111(2) ?
C43 N44 C45 . . . 113.5(2) ?
C43 N44 H44 . . . 111(2) ?
C45 N44 H44 . . . 106(2) ?
N44 C45 C46 . . . 109.9(2) ?
N44 C45 H45a . . . 115.6(17) ?
N44 C45 H45b . . . 107(2) ?
C46 C45 H45a . . . 109.6(18) ?
C46 C45 H45b . . . 109.6(17) ?
H45a C45 H45b . . . 105(3) ?
C45 C46 O47 . . . 108.0(2) ?
C45 C46 H46a . . . 109.8(16) ?
C45 C46 H46b . . . 104.8(17) ?
O47 C46 H46a . . . 111(2) ?
O47 C46 H46b . . . 113(2) ?
H46a C46 H46b . . . 111(3) ?
Ni O47 C46 . . . 112.76(12) ?
Ni O47 H47 . . . 115(3) ?
C46 O47 H47 . . . 109(3) ?
Cu N01 C01 . . . 174.3(2) ?
Cu N01 C01' . . . 164.0(12) ?
N01 C01 S01 . . . 179.2(3) ?
N01 C01' S01' . . . 175(2) ?
N02 C02 S02 . . . 178.9(2) ?

loop_
_geom_bond_atom_site_label_1
_geom_bond_atom_site_label_2
_geom_bond_site_symmetry_1
_geom_bond_site_symmetry_2
_geom_bond_distance
_geom_bond_publ_flag
Cu Co . . 2.9256(5) ?
Cu O11 . . 1.9880(15) ?
Cu O21 . . 1.9736(17) ?
Cu O31 . . 2.2436(18) ?
Cu N34 . . 2.0276(19) ?
Cu N01 . . 1.958(3) ?
Co O11 . . 1.9271(17) ?
Co N14 . . 1.949(2) ?
Co O17 . . 1.8959(15) ?
Co O21 . . 1.8987(15) ?
Co N24 . . 1.950(2) ?
Co O27 . . 1.9201(15) ?
Ni O41 . . 2.0995(18) ?
Ni N44 . . 2.060(2) ?
Ni O47 . . 2.0651(16) ?
Ni O41 . '3 666' 2.0998(18) ?
Ni N44 . '3 666' 2.061(2) ?
Ni O47 . '3 666' 2.0651(16) ?
O11 C12 . . 1.425(3) ?
C12 C13 . . 1.509(3) ?
C12 H12a . . .97(2) ?
C12 H12b . . .95(3) ?
C13 N14 . . 1.493(3) ?
C13 H13a . . .92(3) ?
C13 H13b . . .91(3) ?
N14 C15 . . 1.503(3) ?
N14 H14 . . .93(3) ?
C15 C16 . . 1.512(4) ?
C15 H15a . . .96(3) ?
C15 H15b . . .92(3) ?
C16 O17 . . 1.414(3) ?
C16 H16a . . .92(3) ?
C16 H16b . . .91(3) ?
O21 C22 . . 1.412(3) ?
C22 C23 . . 1.527(4) ?
C22 H22a . . .98(3) ?
C22 H22b . . .92(3) ?
C23 N24 . . 1.497(3) ?
C23 H23a . . 1.04(3) ?
C23 H23b . . .97(3) ?
N24 C25 . . 1.487(3) ?
N24 H24 . . .91(3) ?
C25 C26 . . 1.509(4) ?
C25 H25a . . .93(3) ?
C25 H25b . . .97(3) ?
C26 O27 . . 1.428(3) ?
C26 H26a . . .95(2) ?
C26 H26b . . .93(3) ?
O31 C32 . . 1.429(3) ?
O31 H31 . . .80(4) ?
C32 C33 . . 1.512(4) ?
C32 H32a . . .98(3) ?
C32 H32b . . .94(3) ?
C33 N34 . . 1.486(3) ?
C33 H33a . . 1.03(3) ?
C33 H33b . . 1.00(3) ?
N34 C35 . . 1.476(4) ?
N34 H34 . . .79(3) ?
C35 C36 . . 1.510(4) ?
C35 H35a . . .96(3) ?
C35 H35b . . 1.03(3) ?
C36 O37 . . 1.357(7) ?
C36 O37' . . 1.471(6) ?
C36 H36a . . .953 ?
C36 H36b . . .945 ?
C36 H36'a . . .956 ?
C36 H36'b . . .946 ?
O37 H37 . . .847 ?
O37' H37' . . 1.004 ?
O41 C42 . . 1.442(3) ?
O41 H41 . . .80(4) ?
C42 C43 . . 1.505(4) ?
C42 H42a . . 1.01(3) ?
C42 H42b . . .99(4) ?
C43 N44 . . 1.485(3) ?
C43 H43a . . .85(4) ?
C43 H43b . . .96(3) ?
N44 C45 . . 1.479(3) ?
N44 H44 . . .81(3) ?
C45 C46 . . 1.513(3) ?
C45 H45a . . .86(3) ?
C45 H45b . . .95(3) ?
C46 O47 . . 1.424(3) ?
C46 H46a . . .91(3) ?
C46 H46b . . .87(3) ?
O47 H47 . . .65(3) ?
N01 C01 . . 1.163(4) ?
N01 C01' . . 1.15(3) ?
C01 S01 . . 1.623(3) ?
C01' S01' . . 1.64(3) ?
N02 C02 . . 1.176(4) ?
C02 S02 . . 1.635(3) ?

loop_
_geom_hbond_atom_site_label_D
_geom_hbond_atom_site_label_H
_geom_hbond_atom_site_label_A
_geom_hbond_site_symmetry_D
_geom_hbond_site_symmetry_H
_geom_hbond_site_symmetry_A
_geom_hbond_distance_DH
_geom_hbond_distance_HA
_geom_hbond_distance_DA
_geom_hbond_angle_DHA
_geom_hbond_publ_flag
? ? ? ? ? ? ? ? ? ? ?

loop_
_geom_torsion_atom_site_label_1
_geom_torsion_atom_site_label_2
_geom_torsion_atom_site_label_3
_geom_torsion_atom_site_label_4
_geom_torsion_site_symmetry_1
_geom_torsion_site_symmetry_2
_geom_torsion_site_symmetry_3
_geom_torsion_site_symmetry_4
_geom_torsion
_geom_torsion_publ_flag
? ? ? ? ? ? ? ? ? ?
